data_7064082
loop_
_publ_author_name
'Isaeva, Dilshodakhon K.'
'Topchiy, Maxim A.'
'Drokin, Egor A.'
'Rasskazova, Mariya A.'
'Minaeva, Lidiya I.'
'Smol&#x2019;yakov, Alexander F.'
'Asachenko, Andrey F.'

_publ_section_title
;
 Expanded ring 1,3,5-oxadiazinan-4-ylidene complexes: synthesis and
 catalysis
;
_journal_issue 46
_journal_name_full 'New Journal of Chemistry'
_journal_page_first 20073
_journal_page_last 20080
_journal_paper_doi 10.1039/D5NJ03879K
_journal_volume 49
_journal_year 2025
_chemical_formula_moiety 'C36 H47 Cl N2 O Pd, C4 H10 O'
_chemical_formula_sum 'C40 H57 Cl N2 O2 Pd'
_chemical_formula_weight 739.72
_space_group_crystal_system monoclinic
_space_group_IT_number 14
_space_group_name_Hall '-P 2yn'
_space_group_name_H-M_alt 'P 1 21/n 1'
_atom_sites_solution_hydrogens mixed
_atom_sites_solution_primary dual
_audit_creation_date 2024-04-09
_audit_creation_method
;
Olex2 1.5
(compiled 2024.02.16 svn.r378c4104 for OlexSys, GUI svn.r6928)
;
_audit_update_record
;
2025-06-18 deposited with the CCDC.	2025-10-24 downloaded from the CCDC.
;
_cell_angle_alpha 90
_cell_angle_beta 95.704(2)
_cell_angle_gamma 90
_cell_formula_units_Z 4
_cell_length_a 15.1124(10)
_cell_length_b 14.6094(10)
_cell_length_c 17.3407(12)
_cell_measurement_reflns_used 9968
_cell_measurement_temperature 120
_cell_measurement_theta_max 30.520
_cell_measurement_theta_min 2.361
_cell_volume 3809.6(4)
_computing_cell_refinement 'SAINT V8.40B (?, 2016)'
_computing_data_reduction 'SAINT V8.40B (?, 2016)'
_computing_molecular_graphics 'Olex2 1.5 (Dolomanov et al., 2009)'
_computing_publication_material 'Olex2 1.5 (Dolomanov et al., 2009)'
_computing_structure_refinement 'XL  (Sheldrick, 2008)'
_computing_structure_solution 'SHELXT 2014/4 (Sheldrick, 2014)'
_diffrn_ambient_temperature 120
_diffrn_measured_fraction_theta_full 1.000
_diffrn_measured_fraction_theta_max 1.000
_diffrn_measurement_device_type 'Bruker APEX-II CCD'
_diffrn_measurement_method '\f and \w scans'
_diffrn_radiation_type MoK\a
_diffrn_radiation_wavelength 0.71073
_diffrn_reflns_av_R_equivalents 0.0311
_diffrn_reflns_av_unetI/netI 0.0200
_diffrn_reflns_Laue_measured_fraction_full 1.000
_diffrn_reflns_Laue_measured_fraction_max 1.000
_diffrn_reflns_limit_h_max 18
_diffrn_reflns_limit_h_min -18
_diffrn_reflns_limit_k_max 18
_diffrn_reflns_limit_k_min -18
_diffrn_reflns_limit_l_max 21
_diffrn_reflns_limit_l_min -21
_diffrn_reflns_number 51864
_diffrn_reflns_point_group_measured_fraction_full 1.000
_diffrn_reflns_point_group_measured_fraction_max 1.000
_diffrn_reflns_theta_full 25.242
_diffrn_reflns_theta_max 25.999
_diffrn_reflns_theta_min 1.826
_diffrn_source_current 30.0
_diffrn_source_power 1.5
_diffrn_source_voltage 50.0
_diffrn_standards_number 0
_exptl_absorpt_coefficient_mu 0.592
_exptl_absorpt_correction_T_max 1.0000
_exptl_absorpt_correction_T_min 0.7865
_exptl_absorpt_correction_type multi-scan
_exptl_absorpt_process_details
;
SADABS-2016/2 (Bruker,2016/2) was used for absorption correction.
wR2(int) was 0.1191 before and 0.0446 after correction.
The Ratio of minimum to maximum transmission is 0.7865.
The \l/2 correction factor is Not present.
;
_exptl_crystal_colour colourless
_exptl_crystal_colour_primary colourless
_exptl_crystal_density_diffrn 1.290
_exptl_crystal_description plate
_exptl_crystal_F_000 1560
_exptl_crystal_size_max 0.5
_exptl_crystal_size_mid 0.12
_exptl_crystal_size_min 0.04
_refine_diff_density_max 0.706
_refine_diff_density_min -0.513
_refine_diff_density_rms 0.053
_refine_ls_extinction_method none
_refine_ls_goodness_of_fit_ref 1.042
_refine_ls_hydrogen_treatment mixed
_refine_ls_matrix_type full
_refine_ls_number_parameters 455
_refine_ls_number_reflns 7482
_refine_ls_number_restraints 0
_refine_ls_restrained_S_all 1.042
_refine_ls_R_factor_all 0.0285
_refine_ls_R_factor_gt 0.0247
_refine_ls_shift/su_max 0.001
_refine_ls_shift/su_mean 0.000
_refine_ls_structure_factor_coef Fsqd
_refine_ls_weighting_details 'w=1/[\s^2^(Fo^2^)+(0.0299P)^2^+3.0762P] where P=(Fo^2^+2Fc^2^)/3'
_refine_ls_weighting_scheme calc
_refine_ls_wR_factor_gt 0.0643
_refine_ls_wR_factor_ref 0.0658
_reflns_Friedel_coverage 0.000
_reflns_number_gt 6698
_reflns_number_total 7482
_reflns_threshold_expression 'I > 2\s(I)'
_cod_data_source_file d5nj03879k2.cif
_cod_data_source_block ID-164-fr2
_cod_depositor_comments 'Adding full bibliography for 7064076--7064082.cif.'
_cod_database_code 7064082
_shelx_shelxl_version_number 2018/3
_shelx_space_group_comment
;
The symmetry employed for this shelxl refinement is uniquely defined
by the following loop, which should always be used as a source of
symmetry information in preference to the above space-group names.
They are only intended as comments.
;
_shelx_estimated_absorpt_t_max 0.977
_shelx_estimated_absorpt_t_min 0.756
_olex2_refinement_description
;
1. Fixed Uiso
 At 1.2 times of:
  All C(H) groups, All C(H,H) groups
 At 1.5 times of:
  All C(H,H,H) groups
2. Others
 Fixed Sof: C2(0.75) H2(0.75) C2R(0.25) H2R(0.25) C3(0.75) H3(0.75) C3R(0.25)
 H3R(0.25)
3.a Ternary CH refined with riding coordinates:
 C2(H2), C3(H3), C3R(H3R), C19(H19), C22(H22), C31(H31), C34(H34)
3.b Secondary CH2 refined with riding coordinates:
 C1(H1A,H1B), C3S(H3SA,H3SB)
3.c Aromatic/amide H refined with riding coordinates:
 C2R(H2R), C9(H9), C5(H5), C6(H6), C7(H7), C8(H8), C15(H15), C16(H16),
 C17(H17), C27(H27), C28(H28), C29(H29)
3.d Fitted hexagon refined as free rotating group:
 C9(C4,C5,C6,C7,C8)
3.e Idealised Me refined as rotating group:
 C20(H20A,H20B,H20C), C21(H21A,H21B,H21C), C23(H23A,H23B,H23C), C24(H24A,H24B,
 H24C), C32(H32A,H32B,H32C), C33(H33A,H33B,H33C), C35(H35A,H35B,H35C), C36(H36A,
 H36B,H36C), C1S(H1SA,H1SB,H1SC), C4S(H4SA,H4SB,H4SC)
;
_olex2_submission_special_instructions 'No special instructions were received'

loop_
_space_group_symop_operation_xyz
'x, y, z'
'-x+1/2, y+1/2, -z+1/2'
'-x, -y, -z'
'x-1/2, -y-1/2, z-1/2'

loop_
_atom_site_label
_atom_site_type_symbol
_atom_site_fract_x
_atom_site_fract_y
_atom_site_fract_z
_atom_site_U_iso_or_equiv
_atom_site_adp_type
_atom_site_occupancy
_atom_site_site_symmetry_order
_atom_site_calc_flag
_atom_site_refinement_flags_posn
_atom_site_refinement_flags_adp
_atom_site_refinement_flags_occupancy
_atom_site_disorder_assembly
_atom_site_disorder_group
Pd1 Pd 0.25718(2) 0.34723(2) 0.58770(2) 0.01676(5) Uani 1 1 d . . . . .
Cl1 Cl 0.29073(3) 0.43181(3) 0.70237(3) 0.03187(12) Uani 1 1 d . . . . .
O1 O 0.41421(8) 0.07999(8) 0.68153(8) 0.0206(3) Uani 1 1 d . . . . .
N1 N 0.41753(9) 0.23737(10) 0.65010(8) 0.0150(3) Uani 1 1 d . . . . .
N2 N 0.28429(9) 0.16805(10) 0.66197(8) 0.0149(3) Uani 1 1 d . . . . .
C1 C 0.20361(13) 0.30103(13) 0.47774(11) 0.0246(4) Uani 1 1 d . . . . .
H1A H 0.246551 0.278154 0.442716 0.030 Uiso 1 1 calc R U . A 1
H1B H 0.148494 0.264147 0.476095 0.030 Uiso 1 1 calc R U . A 1
C2 C 0.1933(2) 0.3997(3) 0.48206(16) 0.0233(6) Uani 0.75 1 d . . P B 1
H2 H 0.225506 0.440756 0.449027 0.028 Uiso 0.75 1 calc R U P B 1
C2R C 0.1548(6) 0.3677(6) 0.4980(5) 0.0188(16) Uani 0.25 1 d . . P B 2
H2R H 0.094057 0.357372 0.505202 0.023 Uiso 0.25 1 calc R U P B 2
C3 C 0.14359(18) 0.43553(18) 0.53815(16) 0.0224(5) Uani 0.75 1 d . . P B 1
H3 H 0.085766 0.403791 0.538656 0.027 Uiso 0.75 1 calc R U P B 1
C3R C 0.1915(5) 0.4549(6) 0.5094(5) 0.0173(14) Uani 0.25 1 d . . P B 2
H3R H 0.226647 0.477301 0.468021 0.021 Uiso 0.25 1 calc R U P B 2
C9 C 0.05532(8) 0.55633(11) 0.58141(9) 0.0459(7) Uani 1 1 d G . . . .
H9 H 0.011655 0.507549 0.589295 0.055 Uiso 1 1 calc R U . . .
C4 C 0.13552(9) 0.53445(7) 0.55302(9) 0.0318(5) Uani 1 1 d G . . . .
C5 C 0.19683(8) 0.60294(10) 0.54194(10) 0.0426(6) Uani 1 1 d G . . . .
H5 H 0.253950 0.587350 0.521721 0.051 Uiso 1 1 calc R U . . .
C6 C 0.17794(12) 0.69332(8) 0.55925(10) 0.0556(7) Uani 1 1 d G . . . .
H6 H 0.221612 0.742102 0.551362 0.067 Uiso 1 1 calc R U . . .
C7 C 0.09775(13) 0.71521(9) 0.58764(10) 0.0563(8) Uani 1 1 d G . . . .
H7 H 0.084296 0.779579 0.599969 0.068 Uiso 1 1 calc R U . . .
C8 C 0.03643(9) 0.64671(13) 0.59872(9) 0.0562(9) Uani 1 1 d G . . . .
H8 H -0.020684 0.662304 0.618936 0.067 Uiso 1 1 calc R U . . .
C10 C 0.32874(11) 0.23886(11) 0.63461(9) 0.0147(3) Uani 1 1 d . . . . .
C11 C 0.46517(12) 0.16035(12) 0.69077(12) 0.0205(4) Uani 1 1 d . . . . .
H11A H 0.5220(14) 0.1499(13) 0.6684(12) 0.019(5) Uiso 1 1 d . . . . .
H11B H 0.4779(13) 0.1742(14) 0.7430(13) 0.019(5) Uiso 1 1 d . . . . .
C12 C 0.33065(12) 0.09624(13) 0.70935(11) 0.0200(4) Uani 1 1 d . . . . .
H12A H 0.3395(13) 0.1165(14) 0.7641(12) 0.018(5) Uiso 1 1 d . . . . .
H12B H 0.2986(13) 0.0414(15) 0.7030(11) 0.019(5) Uiso 1 1 d . . . . .
C13 C 0.19217(11) 0.15374(12) 0.63213(10) 0.0169(3) Uani 1 1 d . . . . .
C14 C 0.12477(12) 0.20012(12) 0.66595(11) 0.0203(4) Uani 1 1 d . . . . .
C15 C 0.03849(12) 0.19148(14) 0.62970(12) 0.0268(4) Uani 1 1 d . . . . .
H15 H -0.010601 0.224992 0.650946 0.032 Uiso 1 1 calc R U . . .
C16 C 0.02012(13) 0.13745(14) 0.56513(12) 0.0285(5) Uani 1 1 d . . . . .
H16 H -0.041408 0.133970 0.539706 0.034 Uiso 1 1 calc R U . . .
C17 C 0.08708(13) 0.08791(13) 0.53546(12) 0.0253(4) Uani 1 1 d . . . . .
H17 H 0.072582 0.046997 0.490471 0.030 Uiso 1 1 calc R U . . .
C18 C 0.17496(12) 0.09519(12) 0.56849(11) 0.0195(4) Uani 1 1 d . . . . .
C19 C 0.14262(13) 0.25120(14) 0.74191(11) 0.0253(4) Uani 1 1 d . . . . .
H19 H 0.205677 0.270687 0.747311 0.030 Uiso 1 1 calc R U . . .
C20 C 0.08473(15) 0.33648(15) 0.74770(14) 0.0338(5) Uani 1 1 d . . . . .
H20A H 0.092513 0.377824 0.703636 0.051 Uiso 1 1 calc R U . . .
H20B H 0.102724 0.368668 0.797013 0.051 Uiso 1 1 calc R U . . .
H20C H 0.021528 0.318086 0.746175 0.051 Uiso 1 1 calc R U . . .
C21 C 0.12926(16) 0.18421(17) 0.80759(13) 0.0376(5) Uani 1 1 d . . . . .
H21A H 0.067502 0.160742 0.801389 0.056 Uiso 1 1 calc R U . . .
H21B H 0.140311 0.216090 0.858014 0.056 Uiso 1 1 calc R U . . .
H21C H 0.171317 0.132462 0.805875 0.056 Uiso 1 1 calc R U . . .
C22 C 0.24678(12) 0.03757(13) 0.53675(11) 0.0231(4) Uani 1 1 d . . . . .
H22 H 0.305104 0.059913 0.560446 0.028 Uiso 1 1 calc R U . . .
C23 C 0.23731(15) -0.06286(14) 0.56074(13) 0.0327(5) Uani 1 1 d . . . . .
H23A H 0.235628 -0.066507 0.617583 0.049 Uiso 1 1 calc R U . . .
H23B H 0.288619 -0.098434 0.545638 0.049 Uiso 1 1 calc R U . . .
H23C H 0.181570 -0.088401 0.534447 0.049 Uiso 1 1 calc R U . . .
C24 C 0.24653(15) 0.04466(15) 0.44861(12) 0.0316(5) Uani 1 1 d . . . . .
H24A H 0.296201 0.008041 0.431642 0.047 Uiso 1 1 calc R U . . .
H24B H 0.253796 0.109495 0.433854 0.047 Uiso 1 1 calc R U . . .
H24C H 0.189436 0.021040 0.423366 0.047 Uiso 1 1 calc R U . . .
C25 C 0.47228(11) 0.30616(12) 0.61813(10) 0.0176(4) Uani 1 1 d . . . . .
C26 C 0.51594(12) 0.37106(12) 0.66740(11) 0.0209(4) Uani 1 1 d . . . . .
C27 C 0.56789(13) 0.43645(13) 0.63417(13) 0.0282(4) Uani 1 1 d . . . . .
H27 H 0.598690 0.484047 0.667468 0.034 Uiso 1 1 calc R U . . .
C28 C 0.57705(13) 0.43595(14) 0.55604(13) 0.0318(5) Uani 1 1 d . . . . .
H28 H 0.613370 0.483658 0.533654 0.038 Uiso 1 1 calc R U . . .
C29 C 0.53593(13) 0.36935(14) 0.50861(12) 0.0289(4) Uani 1 1 d . . . . .
H29 H 0.544461 0.368920 0.452740 0.035 Uiso 1 1 calc R U . . .
C30 C 0.48254(12) 0.30265(13) 0.53828(11) 0.0216(4) Uani 1 1 d . . . . .
C31 C 0.51267(13) 0.36939(13) 0.75477(11) 0.0238(4) Uani 1 1 d . . . . .
H31 H 0.460664 0.332239 0.765962 0.029 Uiso 1 1 calc R U . . .
C32 C 0.59688(13) 0.32291(14) 0.79399(12) 0.0282(4) Uani 1 1 d . . . . .
H32A H 0.649837 0.359328 0.784094 0.042 Uiso 1 1 calc R U . . .
H32B H 0.602116 0.260551 0.772550 0.042 Uiso 1 1 calc R U . . .
H32C H 0.592842 0.318965 0.850526 0.042 Uiso 1 1 calc R U . . .
C33 C 0.50290(15) 0.46459(15) 0.79015(14) 0.0350(5) Uani 1 1 d . . . . .
H33A H 0.558403 0.499794 0.786984 0.053 Uiso 1 1 calc R U . . .
H33B H 0.491355 0.458241 0.845103 0.053 Uiso 1 1 calc R U . . .
H33C H 0.452640 0.497209 0.761203 0.053 Uiso 1 1 calc R U . . .
C34 C 0.44069(13) 0.22766(14) 0.48587(11) 0.0265(4) Uani 1 1 d . . . . .
H34 H 0.386339 0.206443 0.507965 0.032 Uiso 1 1 calc R U . . .
C35 C 0.41338(15) 0.26147(19) 0.40319(12) 0.0417(6) Uani 1 1 d . . . . .
H35A H 0.380409 0.319843 0.405249 0.062 Uiso 1 1 calc R U . . .
H35B H 0.374874 0.215163 0.374904 0.062 Uiso 1 1 calc R U . . .
H35C H 0.467224 0.271244 0.376045 0.062 Uiso 1 1 calc R U . . .
C36 C 0.50362(18) 0.14598(18) 0.48393(16) 0.0488(7) Uani 1 1 d . . . . .
H36A H 0.559799 0.166025 0.464271 0.073 Uiso 1 1 calc R U . . .
H36B H 0.475381 0.098090 0.449349 0.073 Uiso 1 1 calc R U . . .
H36C H 0.516452 0.120902 0.536901 0.073 Uiso 1 1 calc R U . . .
O1S O 0.68799(10) 0.11060(11) 0.70260(9) 0.0343(3) Uani 1 1 d . . . . .
C1S C 0.73793(18) 0.23342(19) 0.62810(16) 0.0506(6) Uani 1 1 d . . . . .
H1SA H 0.722956 0.198270 0.579750 0.076 Uiso 1 1 calc R U . . .
H1SB H 0.789446 0.273708 0.621964 0.076 Uiso 1 1 calc R U . . .
H1SC H 0.686239 0.271179 0.639067 0.076 Uiso 1 1 calc R U . . .
C2S C 0.76080(17) 0.16872(19) 0.69376(18) 0.0452(6) Uani 1 1 d . . . . .
H2SA H 0.7708(17) 0.1974(19) 0.7411(16) 0.048(8) Uiso 1 1 d . . . . .
H2SB H 0.811(2) 0.134(2) 0.6828(17) 0.057(8) Uiso 1 1 d . . . . .
C3S C 0.70562(18) 0.04523(19) 0.76104(16) 0.0523(7) Uani 1 1 d . . . . .
H3SA H 0.719644 0.076503 0.811427 0.063 Uiso 1 1 calc R U . . .
H3SB H 0.758101 0.008515 0.750377 0.063 Uiso 1 1 calc R U . . .
C4S C 0.62772(19) -0.0166(2) 0.7656(2) 0.0639(8) Uani 1 1 d . . . . .
H4SA H 0.612339 -0.046181 0.714701 0.096 Uiso 1 1 calc R U . . .
H4SB H 0.576305 0.019555 0.779764 0.096 Uiso 1 1 calc R U . . .
H4SC H 0.642815 -0.064111 0.805466 0.096 Uiso 1 1 calc R U . . .

loop_
_atom_site_aniso_label
_atom_site_aniso_U_11
_atom_site_aniso_U_22
_atom_site_aniso_U_33
_atom_site_aniso_U_23
_atom_site_aniso_U_13
_atom_site_aniso_U_12
Pd1 0.01775(8) 0.01230(7) 0.01943(8) -0.00032(5) -0.00204(5) 0.00082(5)
Cl1 0.0299(3) 0.0275(3) 0.0362(3) -0.0164(2) -0.0069(2) 0.0076(2)
O1 0.0162(6) 0.0146(6) 0.0307(7) 0.0017(5) 0.0004(5) 0.0007(5)
N1 0.0139(7) 0.0130(7) 0.0180(7) 0.0004(6) 0.0008(5) 0.0002(6)
N2 0.0130(7) 0.0145(7) 0.0168(7) 0.0009(6) -0.0003(5) -0.0009(5)
C1 0.0264(10) 0.0258(10) 0.0201(9) -0.0004(8) -0.0055(7) -0.0002(8)
C2 0.0231(15) 0.0252(17) 0.0204(14) 0.0047(14) -0.0036(12) 0.0012(13)
C2R 0.020(4) 0.019(4) 0.015(4) 0.001(3) -0.011(3) -0.003(3)
C3 0.0171(12) 0.0218(14) 0.0272(13) 0.0045(11) -0.0043(11) 0.0014(10)
C3R 0.023(4) 0.014(4) 0.014(3) 0.003(3) 0.000(3) 0.002(3)
C9 0.0329(12) 0.0741(19) 0.0275(11) 0.0191(12) -0.0130(9) -0.0205(12)
C4 0.0357(11) 0.0195(10) 0.0361(11) 0.0023(9) -0.0176(9) 0.0070(9)
C5 0.0373(13) 0.0408(14) 0.0517(15) -0.0070(11) 0.0144(11) -0.0047(11)
C6 0.092(2) 0.0249(12) 0.0506(16) 0.0055(11) 0.0087(15) -0.0089(13)
C7 0.091(2) 0.0404(15) 0.0341(13) -0.0013(11) -0.0105(14) 0.0341(15)
C8 0.0420(14) 0.102(3) 0.0232(11) -0.0090(13) -0.0065(10) 0.0402(16)
C10 0.0158(8) 0.0149(8) 0.0136(8) -0.0050(6) 0.0017(6) -0.0007(7)
C11 0.0161(9) 0.0174(9) 0.0271(10) 0.0022(8) -0.0018(7) 0.0002(7)
C12 0.0160(8) 0.0187(9) 0.0247(10) 0.0044(8) -0.0005(7) -0.0011(7)
C13 0.0137(8) 0.0163(8) 0.0203(9) 0.0055(7) -0.0005(7) -0.0032(7)
C14 0.0176(9) 0.0199(9) 0.0240(9) 0.0058(7) 0.0042(7) -0.0008(7)
C15 0.0162(9) 0.0270(10) 0.0373(11) 0.0087(9) 0.0034(8) 0.0021(8)
C16 0.0160(9) 0.0287(11) 0.0390(12) 0.0096(9) -0.0058(8) -0.0047(8)
C17 0.0234(9) 0.0214(10) 0.0292(10) 0.0032(8) -0.0057(8) -0.0070(8)
C18 0.0198(9) 0.0143(8) 0.0237(9) 0.0032(7) -0.0010(7) -0.0030(7)
C19 0.0214(9) 0.0290(10) 0.0263(10) -0.0003(8) 0.0071(8) 0.0056(8)
C20 0.0338(12) 0.0309(11) 0.0378(12) -0.0022(9) 0.0092(9) 0.0083(9)
C21 0.0470(13) 0.0409(13) 0.0269(11) 0.0057(10) 0.0144(10) 0.0151(11)
C22 0.0223(9) 0.0195(9) 0.0265(10) -0.0057(8) -0.0022(7) -0.0011(8)
C23 0.0352(11) 0.0190(10) 0.0418(12) -0.0036(9) -0.0067(9) 0.0016(9)
C24 0.0377(12) 0.0289(11) 0.0277(11) -0.0082(9) 0.0006(9) 0.0033(9)
C25 0.0121(8) 0.0160(8) 0.0246(9) 0.0015(7) 0.0013(7) -0.0001(7)
C26 0.0149(8) 0.0172(9) 0.0300(10) 0.0001(8) -0.0013(7) 0.0012(7)
C27 0.0192(9) 0.0198(10) 0.0445(12) 0.0015(9) -0.0034(8) -0.0050(8)
C28 0.0210(10) 0.0263(11) 0.0486(13) 0.0125(9) 0.0052(9) -0.0049(8)
C29 0.0233(10) 0.0335(11) 0.0309(11) 0.0089(9) 0.0074(8) 0.0005(9)
C30 0.0159(8) 0.0240(10) 0.0250(9) 0.0030(8) 0.0033(7) 0.0014(7)
C31 0.0206(9) 0.0213(9) 0.0283(10) -0.0061(8) -0.0031(8) -0.0018(7)
C32 0.0253(10) 0.0272(10) 0.0302(11) -0.0020(8) -0.0064(8) -0.0027(8)
C33 0.0332(11) 0.0277(11) 0.0420(12) -0.0145(10) -0.0066(9) 0.0003(9)
C34 0.0240(10) 0.0333(11) 0.0229(10) -0.0035(8) 0.0056(8) -0.0022(8)
C35 0.0342(12) 0.0679(17) 0.0235(11) 0.0010(11) 0.0058(9) -0.0137(12)
C36 0.0497(15) 0.0479(15) 0.0477(15) -0.0227(12) -0.0008(12) 0.0144(12)
O1S 0.0275(8) 0.0392(9) 0.0360(8) -0.0008(7) 0.0013(6) 0.0059(7)
C1S 0.0540(16) 0.0473(15) 0.0526(16) -0.0034(13) 0.0165(13) -0.0032(13)
C2S 0.0308(13) 0.0438(15) 0.0599(17) -0.0084(13) -0.0010(12) 0.0033(11)
C3S 0.0511(16) 0.0495(16) 0.0526(16) 0.0099(13) -0.0131(12) 0.0088(13)
C4S 0.0532(17) 0.0620(19) 0.078(2) 0.0292(16) 0.0127(15) 0.0121(14)

loop_
_atom_type_symbol
_atom_type_description
_atom_type_scat_dispersion_real
_atom_type_scat_dispersion_imag
_atom_type_scat_source
C C 0.0033 0.0016 'International Tables Vol C Tables 4.2.6.8 and 6.1.1.4'
H H 0.0000 0.0000 'International Tables Vol C Tables 4.2.6.8 and 6.1.1.4'
Cl Cl 0.1484 0.1585 'International Tables Vol C Tables 4.2.6.8 and 6.1.1.4'
N N 0.0061 0.0033 'International Tables Vol C Tables 4.2.6.8 and 6.1.1.4'
O O 0.0106 0.0060 'International Tables Vol C Tables 4.2.6.8 and 6.1.1.4'
Pd Pd -0.9988 1.0072 'International Tables Vol C Tables 4.2.6.8 and 6.1.1.4'

loop_
_geom_angle_atom_site_label_1
_geom_angle_atom_site_label_2
_geom_angle_atom_site_label_3
_geom_angle
_geom_angle_site_symmetry_1
_geom_angle_site_symmetry_3
_geom_angle_publ_flag
C1 Pd1 Cl1 164.58(5) . . ?
C1 Pd1 C2 40.15(11) . . ?
C1 Pd1 C3 68.16(9) . . ?
C1 Pd1 C3R 64.5(2) . . ?
C2 Pd1 Cl1 125.42(10) . . ?
C2 Pd1 C3 36.87(11) . . ?
C2R Pd1 Cl1 129.1(2) . . ?
C2R Pd1 C1 35.7(2) . . ?
C2R Pd1 C3R 37.3(3) . . ?
C3 Pd1 Cl1 96.54(7) . . ?
C3R Pd1 Cl1 100.8(2) . . ?
C10 Pd1 Cl1 90.54(5) . . ?
C10 Pd1 C1 104.65(7) . . ?
C10 Pd1 C2 143.18(10) . . ?
C10 Pd1 C2R 136.6(2) . . ?
C10 Pd1 C3 162.13(9) . . ?
C10 Pd1 C3R 166.0(2) . . ?
C11 O1 C12 108.57(14) . . ?
C10 N1 C11 122.56(14) . . ?
C10 N1 C25 120.70(14) . . ?
C25 N1 C11 116.23(13) . . ?
C10 N2 C12 121.33(14) . . ?
C10 N2 C13 118.68(14) . . ?
C13 N2 C12 118.98(14) . . ?
Pd1 C1 H1A 116.6 . . ?
Pd1 C1 H1B 116.6 . . ?
H1A C1 H1B 113.5 . . ?
C2 C1 Pd1 70.68(13) . . ?
C2 C1 H1A 116.6 . . ?
C2 C1 H1B 116.6 . . ?
C2R C1 Pd1 72.0(3) . . ?
Pd1 C2 H2 120.6 . . ?
C1 C2 Pd1 69.18(13) . . ?
C1 C2 H2 120.6 . . ?
C3 C2 Pd1 76.32(15) . . ?
C3 C2 C1 118.6(3) . . ?
C3 C2 H2 120.6 . . ?
Pd1 C2R H2R 122.0 . . ?
C1 C2R Pd1 72.3(3) . . ?
C1 C2R H2R 120.1 . . ?
C1 C2R C3R 119.8(9) . . ?
C3R C2R Pd1 76.8(4) . . ?
C3R C2R H2R 120.1 . . ?
Pd1 C3 H3 111.7 . . ?
C2 C3 Pd1 66.81(14) . . ?
C2 C3 H3 111.7 . . ?
C2 C3 C4 123.4(3) . . ?
C4 C3 Pd1 124.64(15) . . ?
C4 C3 H3 111.7 . . ?
Pd1 C3R H3R 115.7 . . ?
C2R C3R Pd1 65.9(4) . . ?
C2R C3R H3R 115.7 . . ?
C2R C3R C4 119.3(7) . . ?
C4 C3R Pd1 115.4(4) . . ?
C4 C3R H3R 115.7 . . ?
C4 C9 H9 120.0 . . ?
C4 C9 C8 120.0 . . ?
C8 C9 H9 120.0 . . ?
C9 C4 C3 112.17(16) . . ?
C9 C4 C3R 145.4(3) . . ?
C5 C4 C3 127.83(16) . . ?
C5 C4 C3R 93.7(3) . . ?
C5 C4 C9 120.0 . . ?
C4 C5 H5 120.0 . . ?
C6 C5 C4 120.0 . . ?
C6 C5 H5 120.0 . . ?
C5 C6 H6 120.0 . . ?
C5 C6 C7 120.0 . . ?
C7 C6 H6 120.0 . . ?
C6 C7 H7 120.0 . . ?
C6 C7 C8 120.0 . . ?
C8 C7 H7 120.0 . . ?
C9 C8 H8 120.0 . . ?
C7 C8 C9 120.0 . . ?
C7 C8 H8 120.0 . . ?
N1 C10 Pd1 124.89(12) . . ?
N1 C10 N2 116.19(15) . . ?
N2 C10 Pd1 118.29(12) . . ?
O1 C11 N1 110.28(14) . . ?
O1 C11 H11A 108.3(11) . . ?
O1 C11 H11B 110.5(13) . . ?
N1 C11 H11A 109.3(12) . . ?
N1 C11 H11B 110.0(13) . . ?
H11A C11 H11B 108.3(17) . . ?
O1 C12 N2 108.76(14) . . ?
O1 C12 H12A 109.7(11) . . ?
O1 C12 H12B 106.6(12) . . ?
N2 C12 H12A 109.6(12) . . ?
N2 C12 H12B 109.4(12) . . ?
H12A C12 H12B 112.7(17) . . ?
C14 C13 N2 119.54(16) . . ?
C14 C13 C18 122.69(16) . . ?
C18 C13 N2 117.74(15) . . ?
C13 C14 C19 121.92(16) . . ?
C15 C14 C13 116.98(17) . . ?
C15 C14 C19 120.92(17) . . ?
C14 C15 H15 119.3 . . ?
C16 C15 C14 121.49(18) . . ?
C16 C15 H15 119.3 . . ?
C15 C16 H16 119.8 . . ?
C15 C16 C17 120.45(18) . . ?
C17 C16 H16 119.8 . . ?
C16 C17 H17 119.7 . . ?
C16 C17 C18 120.54(19) . . ?
C18 C17 H17 119.7 . . ?
C13 C18 C22 122.72(16) . . ?
C17 C18 C13 117.66(17) . . ?
C17 C18 C22 119.58(17) . . ?
C14 C19 H19 108.1 . . ?
C14 C19 C20 113.85(16) . . ?
C14 C19 C21 107.87(17) . . ?
C20 C19 H19 108.1 . . ?
C21 C19 H19 108.1 . . ?
C21 C19 C20 110.67(17) . . ?
C19 C20 H20A 109.5 . . ?
C19 C20 H20B 109.5 . . ?
C19 C20 H20C 109.5 . . ?
H20A C20 H20B 109.5 . . ?
H20A C20 H20C 109.5 . . ?
H20B C20 H20C 109.5 . . ?
C19 C21 H21A 109.5 . . ?
C19 C21 H21B 109.5 . . ?
C19 C21 H21C 109.5 . . ?
H21A C21 H21B 109.5 . . ?
H21A C21 H21C 109.5 . . ?
H21B C21 H21C 109.5 . . ?
C18 C22 H22 107.8 . . ?
C18 C22 C23 110.00(16) . . ?
C18 C22 C24 113.14(16) . . ?
C23 C22 H22 107.8 . . ?
C24 C22 H22 107.8 . . ?
C24 C22 C23 110.11(16) . . ?
C22 C23 H23A 109.5 . . ?
C22 C23 H23B 109.5 . . ?
C22 C23 H23C 109.5 . . ?
H23A C23 H23B 109.5 . . ?
H23A C23 H23C 109.5 . . ?
H23B C23 H23C 109.5 . . ?
C22 C24 H24A 109.5 . . ?
C22 C24 H24B 109.5 . . ?
C22 C24 H24C 109.5 . . ?
H24A C24 H24B 109.5 . . ?
H24A C24 H24C 109.5 . . ?
H24B C24 H24C 109.5 . . ?
C26 C25 N1 119.36(16) . . ?
C26 C25 C30 122.28(17) . . ?
C30 C25 N1 118.30(15) . . ?
C25 C26 C31 122.55(17) . . ?
C27 C26 C25 117.55(18) . . ?
C27 C26 C31 119.82(17) . . ?
C26 C27 H27 119.4 . . ?
C28 C27 C26 121.23(19) . . ?
C28 C27 H27 119.4 . . ?
C27 C28 H28 119.8 . . ?
C27 C28 C29 120.46(18) . . ?
C29 C28 H28 119.8 . . ?
C28 C29 H29 119.5 . . ?
C28 C29 C30 120.97(19) . . ?
C30 C29 H29 119.5 . . ?
C25 C30 C34 122.25(16) . . ?
C29 C30 C25 117.44(18) . . ?
C29 C30 C34 120.27(18) . . ?
C26 C31 H31 108.0 . . ?
C26 C31 C32 109.86(16) . . ?
C26 C31 C33 113.45(17) . . ?
C32 C31 H31 108.0 . . ?
C33 C31 H31 108.0 . . ?
C33 C31 C32 109.36(16) . . ?
C31 C32 H32A 109.5 . . ?
C31 C32 H32B 109.5 . . ?
C31 C32 H32C 109.5 . . ?
H32A C32 H32B 109.5 . . ?
H32A C32 H32C 109.5 . . ?
H32B C32 H32C 109.5 . . ?
C31 C33 H33A 109.5 . . ?
C31 C33 H33B 109.5 . . ?
C31 C33 H33C 109.5 . . ?
H33A C33 H33B 109.5 . . ?
H33A C33 H33C 109.5 . . ?
H33B C33 H33C 109.5 . . ?
C30 C34 H34 107.8 . . ?
C30 C34 C35 112.58(18) . . ?
C30 C34 C36 110.67(17) . . ?
C35 C34 H34 107.8 . . ?
C36 C34 H34 107.8 . . ?
C36 C34 C35 109.94(19) . . ?
C34 C35 H35A 109.5 . . ?
C34 C35 H35B 109.5 . . ?
C34 C35 H35C 109.5 . . ?
H35A C35 H35B 109.5 . . ?
H35A C35 H35C 109.5 . . ?
H35B C35 H35C 109.5 . . ?
C34 C36 H36A 109.5 . . ?
C34 C36 H36B 109.5 . . ?
C34 C36 H36C 109.5 . . ?
H36A C36 H36B 109.5 . . ?
H36A C36 H36C 109.5 . . ?
H36B C36 H36C 109.5 . . ?
C3S O1S C2S 113.29(19) . . ?
H1SA C1S H1SB 109.5 . . ?
H1SA C1S H1SC 109.5 . . ?
H1SB C1S H1SC 109.5 . . ?
C2S C1S H1SA 109.5 . . ?
C2S C1S H1SB 109.5 . . ?
C2S C1S H1SC 109.5 . . ?
O1S C2S C1S 109.9(2) . . ?
O1S C2S H2SA 103.7(17) . . ?
O1S C2S H2SB 110.6(18) . . ?
C1S C2S H2SA 113.4(17) . . ?
C1S C2S H2SB 108.3(18) . . ?
H2SA C2S H2SB 111(2) . . ?
O1S C3S H3SA 109.5 . . ?
O1S C3S H3SB 109.5 . . ?
O1S C3S C4S 110.9(2) . . ?
H3SA C3S H3SB 108.0 . . ?
C4S C3S H3SA 109.5 . . ?
C4S C3S H3SB 109.5 . . ?
C3S C4S H4SA 109.5 . . ?
C3S C4S H4SB 109.5 . . ?
C3S C4S H4SC 109.5 . . ?
H4SA C4S H4SB 109.5 . . ?
H4SA C4S H4SC 109.5 . . ?
H4SB C4S H4SC 109.5 . . ?

loop_
_geom_bond_atom_site_label_1
_geom_bond_atom_site_label_2
_geom_bond_distance
_geom_bond_site_symmetry_2
_geom_bond_publ_flag
Pd1 Cl1 2.3532(5) . ?
Pd1 C1 2.1071(18) . ?
Pd1 C2 2.127(3) . ?
Pd1 C2R 2.103(7) . ?
Pd1 C3 2.249(2) . ?
Pd1 C3R 2.244(7) . ?
Pd1 C10 2.0404(17) . ?
O1 C11 1.405(2) . ?
O1 C12 1.416(2) . ?
N1 C10 1.342(2) . ?
N1 C11 1.477(2) . ?
N1 C25 1.447(2) . ?
N2 C10 1.345(2) . ?
N2 C12 1.467(2) . ?
N2 C13 1.451(2) . ?
C1 H1A 0.9900 . ?
C1 H1B 0.9900 . ?
C1 C2 1.453(4) . ?
C1 C2R 1.292(8) . ?
C2 H2 0.9900 . ?
C2 C3 1.388(4) . ?
C2R H2R 0.9500 . ?
C2R C3R 1.397(11) . ?
C3 H3 0.9900 . ?
C3 C4 1.475(3) . ?
C3R H3R 0.9900 . ?
C3R C4 1.662(9) . ?
C9 H9 0.9900 . ?
C9 C4 1.3900 . ?
C9 C8 1.3900 . ?
C4 C5 1.3900 . ?
C5 H5 0.9900 . ?
C5 C6 1.3900 . ?
C6 H6 0.9900 . ?
C6 C7 1.3900 . ?
C7 H7 0.9900 . ?
C7 C8 1.3900 . ?
C8 H8 0.9900 . ?
C11 H11A 0.99(2) . ?
C11 H11B 0.93(2) . ?
C12 H12A 0.99(2) . ?
C12 H12B 0.94(2) . ?
C13 C14 1.400(3) . ?
C13 C18 1.400(3) . ?
C14 C15 1.396(3) . ?
C14 C19 1.515(3) . ?
C15 H15 0.9900 . ?
C15 C16 1.375(3) . ?
C16 H16 0.9900 . ?
C16 C17 1.384(3) . ?
C17 H17 0.9900 . ?
C17 C18 1.397(3) . ?
C18 C22 1.519(3) . ?
C19 H19 0.9900 . ?
C19 C20 1.531(3) . ?
C19 C21 1.530(3) . ?
C20 H20A 0.9901 . ?
C20 H20B 0.9901 . ?
C20 H20C 0.9901 . ?
C21 H21A 0.9901 . ?
C21 H21B 0.9901 . ?
C21 H21C 0.9901 . ?
C22 H22 0.9900 . ?
C22 C23 1.536(3) . ?
C22 C24 1.532(3) . ?
C23 H23A 0.9901 . ?
C23 H23B 0.9901 . ?
C23 H23C 0.9901 . ?
C24 H24A 0.9901 . ?
C24 H24B 0.9901 . ?
C24 H24C 0.9901 . ?
C25 C26 1.397(3) . ?
C25 C30 1.409(3) . ?
C26 C27 1.397(3) . ?
C26 C31 1.521(3) . ?
C27 H27 0.9900 . ?
C27 C28 1.375(3) . ?
C28 H28 0.9900 . ?
C28 C29 1.381(3) . ?
C29 H29 0.9900 . ?
C29 C30 1.396(3) . ?
C30 C34 1.521(3) . ?
C31 H31 0.9900 . ?
C31 C32 1.540(3) . ?
C31 C33 1.533(3) . ?
C32 H32A 0.9901 . ?
C32 H32B 0.9901 . ?
C32 H32C 0.9901 . ?
C33 H33A 0.9901 . ?
C33 H33B 0.9901 . ?
C33 H33C 0.9901 . ?
C34 H34 0.9900 . ?
C34 C35 1.534(3) . ?
C34 C36 1.528(3) . ?
C35 H35A 0.9901 . ?
C35 H35B 0.9901 . ?
C35 H35C 0.9901 . ?
C36 H36A 0.9901 . ?
C36 H36B 0.9901 . ?
C36 H36C 0.9901 . ?
O1S C2S 1.410(3) . ?
O1S C3S 1.399(3) . ?
C1S H1SA 0.9901 . ?
C1S H1SB 0.9901 . ?
C1S H1SC 0.9901 . ?
C1S C2S 1.494(4) . ?
C2S H2SA 0.92(3) . ?
C2S H2SB 0.95(3) . ?
C3S H3SA 0.9900 . ?
C3S H3SB 0.9900 . ?
C3S C4S 1.492(4) . ?
C4S H4SA 0.9901 . ?
C4S H4SB 0.9901 . ?
C4S H4SC 0.9901 . ?

loop_
_geom_torsion_atom_site_label_1
_geom_torsion_atom_site_label_2
_geom_torsion_atom_site_label_3
_geom_torsion_atom_site_label_4
_geom_torsion
_geom_torsion_site_symmetry_1
_geom_torsion_site_symmetry_2
_geom_torsion_site_symmetry_3
_geom_torsion_site_symmetry_4
_geom_torsion_publ_flag
Pd1 C1 C2 C3 -60.3(2) . . . . ?
Pd1 C1 C2R C3R 62.7(6) . . . . ?
Pd1 C2 C3 C4 117.3(2) . . . . ?
Pd1 C2R C3R C4 -106.8(5) . . . . ?
Pd1 C3 C4 C9 -125.42(17) . . . . ?
Pd1 C3 C4 C5 54.5(3) . . . . ?
Pd1 C3R C4 C9 -83.6(5) . . . . ?
Pd1 C3R C4 C5 109.5(4) . . . . ?
N1 C25 C26 C27 -179.79(16) . . . . ?
N1 C25 C26 C31 3.6(3) . . . . ?
N1 C25 C30 C29 -179.72(16) . . . . ?
N1 C25 C30 C34 -2.0(3) . . . . ?
N2 C13 C14 C15 173.24(16) . . . . ?
N2 C13 C14 C19 -11.6(3) . . . . ?
N2 C13 C18 C17 -174.34(15) . . . . ?
N2 C13 C18 C22 8.1(2) . . . . ?
C1 C2 C3 Pd1 56.70(19) . . . . ?
C1 C2 C3 C4 174.0(2) . . . . ?
C1 C2R C3R Pd1 -60.4(6) . . . . ?
C1 C2R C3R C4 -167.2(5) . . . . ?
C2 C3 C4 C9 151.3(2) . . . . ?
C2 C3 C4 C5 -28.7(3) . . . . ?
C2R C3R C4 C9 -8.2(9) . . . . ?
C2R C3R C4 C5 -175.2(6) . . . . ?
C3 C4 C5 C6 -179.96(18) . . . . ?
C3R C4 C5 C6 171.5(3) . . . . ?
C9 C4 C5 C6 0.0 . . . . ?
C4 C9 C8 C7 0.0 . . . . ?
C4 C5 C6 C7 0.0 . . . . ?
C5 C6 C7 C8 0.0 . . . . ?
C6 C7 C8 C9 0.0 . . . . ?
C8 C9 C4 C3 179.97(15) . . . . ?
C8 C9 C4 C3R -164.9(4) . . . . ?
C8 C9 C4 C5 0.0 . . . . ?
C10 N1 C11 O1 24.1(2) . . . . ?
C10 N1 C25 C26 110.54(19) . . . . ?
C10 N1 C25 C30 -72.1(2) . . . . ?
C10 N2 C12 O1 -36.3(2) . . . . ?
C10 N2 C13 C14 -86.1(2) . . . . ?
C10 N2 C13 C18 92.11(19) . . . . ?
C11 O1 C12 N2 62.80(18) . . . . ?
C11 N1 C10 Pd1 174.14(13) . . . . ?
C11 N1 C10 N2 3.5(2) . . . . ?
C11 N1 C25 C26 -77.5(2) . . . . ?
C11 N1 C25 C30 99.90(19) . . . . ?
C12 O1 C11 N1 -56.98(19) . . . . ?
C12 N2 C10 Pd1 -168.28(13) . . . . ?
C12 N2 C10 N1 3.0(2) . . . . ?
C12 N2 C13 C14 105.20(19) . . . . ?
C12 N2 C13 C18 -76.6(2) . . . . ?
C13 N2 C10 Pd1 23.3(2) . . . . ?
C13 N2 C10 N1 -165.36(15) . . . . ?
C13 N2 C12 O1 132.06(16) . . . . ?
C13 C14 C15 C16 2.1(3) . . . . ?
C13 C14 C19 C20 147.09(18) . . . . ?
C13 C14 C19 C21 -89.7(2) . . . . ?
C13 C18 C22 C23 104.7(2) . . . . ?
C13 C18 C22 C24 -131.71(19) . . . . ?
C14 C13 C18 C17 3.8(3) . . . . ?
C14 C13 C18 C22 -173.74(17) . . . . ?
C14 C15 C16 C17 1.7(3) . . . . ?
C15 C14 C19 C20 -37.9(3) . . . . ?
C15 C14 C19 C21 85.3(2) . . . . ?
C15 C16 C17 C18 -2.9(3) . . . . ?
C16 C17 C18 C13 0.2(3) . . . . ?
C16 C17 C18 C22 177.82(17) . . . . ?
C17 C18 C22 C23 -72.9(2) . . . . ?
C17 C18 C22 C24 50.8(2) . . . . ?
C18 C13 C14 C15 -4.9(3) . . . . ?
C18 C13 C14 C19 170.26(17) . . . . ?
C19 C14 C15 C16 -173.17(18) . . . . ?
C25 N1 C10 Pd1 -14.4(2) . . . . ?
C25 N1 C10 N2 174.96(15) . . . . ?
C25 N1 C11 O1 -147.77(15) . . . . ?
C25 C26 C27 C28 -1.2(3) . . . . ?
C25 C26 C31 C32 97.8(2) . . . . ?
C25 C26 C31 C33 -139.48(18) . . . . ?
C25 C30 C34 C35 147.16(18) . . . . ?
C25 C30 C34 C36 -89.4(2) . . . . ?
C26 C25 C30 C29 -2.4(3) . . . . ?
C26 C25 C30 C34 175.23(17) . . . . ?
C26 C27 C28 C29 -1.1(3) . . . . ?
C27 C26 C31 C32 -78.8(2) . . . . ?
C27 C26 C31 C33 44.0(2) . . . . ?
C27 C28 C29 C30 1.6(3) . . . . ?
C28 C29 C30 C25 0.1(3) . . . . ?
C28 C29 C30 C34 -177.62(18) . . . . ?
C29 C30 C34 C35 -35.2(2) . . . . ?
C29 C30 C34 C36 88.2(2) . . . . ?
C30 C25 C26 C27 3.0(3) . . . . ?
C30 C25 C26 C31 -173.67(17) . . . . ?
C31 C26 C27 C28 175.55(18) . . . . ?
C2S O1S C3S C4S -177.7(2) . . . . ?
C3S O1S C2S C1S 177.4(2) . . . . ?
